data_2008590
loop_
_publ_author_name
'Sujittra Youngme'
'Kandasamy Chinnakali'
'Suchada Chantrapromma'
'Hoong-Kun Fun'

_publ_section_title
;Chloro(di-2-pyridyl-\k<i>N</i>-amine)(propionato-\k^2^<i>O</i>,<i>O</i>')copper(II)
 monohydrate
;
_journal_issue 6
_journal_name_full 'Acta Crystallographica Section C'
_journal_page_first 899
_journal_page_last 901
_journal_paper_doi 10.1107/S0108270199002048
_journal_volume 55
_journal_year 1999
_chemical_formula_iupac '[CuCl(C3 H5 O2 )(C10 H9 N3 )] , H2 O'
_chemical_formula_moiety 'C13 H14 ClCuN3 O2 , H2 O'
_chemical_formula_sum 'C13 H16 Cl Cu N3 O3'
_chemical_formula_weight 361.28
_chemical_name_systematic
;
Chloro(di-2-pyridylamine-N,N')(propionato-O,O')copper(II) Monohydrate
;
_space_group_IT_number 2
_symmetry_cell_setting triclinic
_symmetry_space_group_name_Hall '-P 1'
_symmetry_space_group_name_H-M 'P -1'
_audit_creation_method SHELXL-97
_cell_angle_alpha 101.6510(10)
_cell_angle_beta 100.5400(10)
_cell_angle_gamma 93.4480(10)
_cell_formula_units_Z 2
_cell_length_a 7.3993(2)
_cell_length_b 8.9006(2)
_cell_length_c 11.7469(3)
_cell_measurement_reflns_used 5189
_cell_measurement_temperature 293(2)
_cell_measurement_theta_max 28.30
_cell_measurement_theta_min 2.35
_cell_volume 741.11(3)
_computing_cell_refinement 'SAINT (Siemens, 1996)'
_computing_data_collection 'SMART (Siemens, 1996)'
_computing_data_reduction SAINT
_computing_molecular_graphics SHELXTL
_computing_publication_material 'SHELXTL and PARST (Nardelli, 1995)'
_computing_structure_refinement SHELXTL
_computing_structure_solution 'SHELXTL (Sheldrick, 1997)'
_diffrn_ambient_temperature 293(2)
_diffrn_detector_area_resol_mean 8.33
_diffrn_measurement_device
;
Siemens SMART CCD area detector diffractometer
;
_diffrn_measurement_method '\w scans'
_diffrn_radiation_monochromator graphite
_diffrn_radiation_source 'fine-focus sealed tube'
_diffrn_radiation_type MoK\a
_diffrn_radiation_wavelength 0.71073
_diffrn_reflns_av_R_equivalents 0.031
_diffrn_reflns_av_sigmaI/netI 0.048
_diffrn_reflns_limit_h_max 9
_diffrn_reflns_limit_h_min -9
_diffrn_reflns_limit_k_max 11
_diffrn_reflns_limit_k_min -11
_diffrn_reflns_limit_l_max 15
_diffrn_reflns_limit_l_min 0
_diffrn_reflns_number 6061
_diffrn_reflns_theta_max 28.30
_diffrn_reflns_theta_min 2.35
_exptl_absorpt_coefficient_mu 1.666
_exptl_absorpt_correction_T_max 0.754
_exptl_absorpt_correction_T_min 0.502
_exptl_absorpt_correction_type multi-scan
_exptl_absorpt_process_details
;
empirical (SADABS; Sheldrick, 1996)
;
_exptl_crystal_colour green
_exptl_crystal_density_diffrn 1.619
_exptl_crystal_density_method 'not measured'
_exptl_crystal_description block
_exptl_crystal_F_000 370
_exptl_crystal_size_max 0.48
_exptl_crystal_size_mid 0.36
_exptl_crystal_size_min 0.18
_refine_diff_density_max 0.42
_refine_diff_density_min -0.50
_refine_ls_extinction_coef 0.004(3)
_refine_ls_extinction_method 'SHELXTL (Sheldrick, 1997)'
_refine_ls_goodness_of_fit_ref 1.045
_refine_ls_hydrogen_treatment mixed
_refine_ls_matrix_type full
_refine_ls_number_parameters 200
_refine_ls_number_reflns 3524
_refine_ls_number_restraints 0
_refine_ls_restrained_S_all 1.045
_refine_ls_R_factor_all 0.037
_refine_ls_R_factor_gt 0.031
_refine_ls_shift/su_max 0.000
_refine_ls_shift/su_mean 0.000
_refine_ls_structure_factor_coef Fsqd
_refine_ls_weighting_details 'calc w = 1/[\s^2^(Fo^2^)+(0.0466P)^2^] where P=(Fo^2^+2Fc^2^)/3'
_refine_ls_weighting_scheme calc
_refine_ls_wR_factor_ref 0.087
_reflns_number_gt 3060
_reflns_number_total 3525
_reflns_threshold_expression I>2\sigma(I)
_cod_data_source_file na1404.cif
_cod_data_source_block I
_cod_database_code 2008590

loop_
_symmetry_equiv_pos_as_xyz
'x, y, z'
'-x, -y, -z'

loop_
_atom_site_label
_atom_site_fract_x
_atom_site_fract_y
_atom_site_fract_z
_atom_site_U_iso_or_equiv
_atom_site_adp_type
_atom_site_calc_flag
_atom_site_refinement_flags
_atom_site_occupancy
_atom_site_disorder_assembly
_atom_site_disorder_group
_atom_site_type_symbol
Cu1 .12304(3) .06190(2) -.182616(19) .03271(10) Uani d . 1 . . Cu
Cl1 .40234(7) .16227(6) -.24478(4) .03983(13) Uani d . 1 . . Cl
O1 -.0390(2) -.00529(18) -.34492(13) .0469(4) Uani d . 1 . . O
O2 -.0481(2) .21850(18) -.23494(13) .0464(4) Uani d . 1 . . O
O1W -.2239(4) -.2762(3) -.5125(2) .0821(8) Uani d . 1 . . O
H1W -.277(6) -.251(4) -.571(4) .094(13) Uiso d . 1 . . H
H2W -.163(6) -.197(4) -.467(3) .095(13) Uiso d . 1 . . H
N1 .1958(2) -.14258(18) -.16381(14) .0332(3) Uani d . 1 . . N
N2 .1852(2) .15275(17) -.01117(13) .0305(3) Uani d . 1 . . N
N3 .3087(2) -.06774(17) .04333(14) .0357(4) Uani d . 1 . . N
H3A .3671 -.0998 .1027 .043 Uiso calc R 1 . . H
C1 .1688(3) -.2561(2) -.26414(19) .0428(5) Uani d . 1 . . C
H1 .1139 -.2334 -.3356 .051 Uiso calc R 1 . . H
C2 .2186(3) -.4015(2) -.2648(2) .0483(5) Uani d . 1 . . C
H2 .1990 -.4756 -.3352 .058 Uiso calc R 1 . . H
C3 .2987(3) -.4362(2) -.1585(2) .0457(5) Uani d . 1 . . C
H3B .3331 -.5345 -.1565 .055 Uiso calc R 1 . . H
C4 .3270(3) -.3247(2) -.05645(19) .0400(4) Uani d . 1 . . C
H4 .3804 -.3468 .0156 .048 Uiso calc R 1 . . H
C5 .2747(3) -.1765(2) -.06113(17) .0316(4) Uani d . 1 . . C
C6 .2680(2) .0826(2) .07193(16) .0296(4) Uani d . 1 . . C
C7 .3180(3) .1585(2) .19142(17) .0371(4) Uani d . 1 . . C
H7 .3764 .1078 .2476 .045 Uiso calc R 1 . . H
C8 .2803(3) .3073(3) .22474(18) .0435(5) Uani d . 1 . . C
H8 .3115 .3588 .3039 .052 Uiso calc R 1 . . H
C9 .1943(3) .3816(2) .13840(19) .0430(5) Uani d . 1 . . C
H9 .1683 .4834 .1587 .052 Uiso calc R 1 . . H
C10 .1499(3) .3011(2) .02423(18) .0377(4) Uani d . 1 . . C
H10 .0921 .3504 -.0330 .045 Uiso calc R 1 . . H
C11 -.1034(3) .1233(3) -.33252(17) .0388(4) Uani d . 1 . . C
C12 -.2445(3) .1543(3) -.4330(2) .0492(5) Uani d . 1 . . C
H12A -.2067 .1140 -.5071 .059 Uiso calc R 1 . . H
H12B -.3619 .0985 -.4346 .059 Uiso calc R 1 . . H
C13 -.2718(4) .3202(3) -.4256(3) .0658(8) Uani d . 1 . . C
H13A -.3614 .3305 -.4932 .099 Uiso calc R 1 . . H
H13B -.1566 .3767 -.4246 .099 Uiso calc R 1 . . H
H13C -.3149 .3603 -.3543 .099 Uiso calc R 1 . . H

loop_
_atom_site_aniso_label
_atom_site_aniso_U_11
_atom_site_aniso_U_22
_atom_site_aniso_U_33
_atom_site_aniso_U_12
_atom_site_aniso_U_13
_atom_site_aniso_U_23
Cu1 .03955(15) .03077(14) .02712(14) .00763(9) .00112(9) .00851(9)
Cl1 .0393(3) .0463(3) .0381(3) .0084(2) .00660(19) .0188(2)
O1 .0554(9) .0431(8) .0366(8) .0081(7) -.0052(7) .0074(6)
O2 .0519(9) .0473(8) .0385(8) .0192(7) .0008(7) .0093(6)
O1W .114(2) .0576(13) .0580(13) .0061(12) -.0232(13) .0104(10)
N1 .0401(8) .0280(7) .0316(8) .0052(6) .0047(6) .0081(6)
N2 .0345(8) .0313(8) .0269(7) .0069(6) .0055(6) .0085(6)
N3 .0450(9) .0323(8) .0290(8) .0097(7) -.0003(7) .0103(6)
C1 .0532(12) .0375(10) .0349(10) .0057(9) .0033(9) .0065(8)
C2 .0567(13) .0353(11) .0474(12) .0049(9) .0085(10) -.0018(9)
C3 .0517(12) .0289(10) .0574(13) .0083(9) .0108(10) .0103(9)
C4 .0425(11) .0323(10) .0464(11) .0067(8) .0046(9) .0144(8)
C5 .0309(8) .0303(9) .0344(9) .0043(7) .0044(7) .0102(7)
C6 .0297(8) .0311(9) .0294(9) .0050(7) .0062(7) .0091(7)
C7 .0425(10) .0396(10) .0303(9) .0087(8) .0045(8) .0112(8)
C8 .0521(12) .0459(11) .0298(9) .0101(9) .0069(9) .0016(8)
C9 .0529(12) .0358(10) .0403(11) .0136(9) .0100(9) .0052(8)
C10 .0439(11) .0339(10) .0371(10) .0113(8) .0060(8) .0121(8)
C11 .0354(10) .0511(12) .0300(9) .0047(8) .0029(8) .0125(8)
C12 .0495(13) .0617(14) .0353(11) .0144(11) .0007(9) .0124(10)
C13 .0747(19) .0609(16) .0582(16) .0187(14) -.0058(13) .0179(13)

loop_
_atom_type_symbol
_atom_type_description
_atom_type_scat_dispersion_real
_atom_type_scat_dispersion_imag
_atom_type_scat_source
C C 0.0033 0.0016 'International Tables Vol C Tables 4.2.6.8 and 6.1.1.4'
H H 0.0000 0.0000 'International Tables Vol C Tables 4.2.6.8 and 6.1.1.4'
N N 0.0061 0.0033 'International Tables Vol C Tables 4.2.6.8 and 6.1.1.4'
O O 0.0106 0.0060 'International Tables Vol C Tables 4.2.6.8 and 6.1.1.4'
Cl Cl 0.1484 0.1585 'International Tables Vol C Tables 4.2.6.8 and 6.1.1.4'
Cu Cu 0.3201 1.2651 'International Tables Vol C Tables 4.2.6.8 and 6.1.1.4'

loop_
_geom_angle_atom_site_label_1
_geom_angle_atom_site_label_2
_geom_angle_atom_site_label_3
_geom_angle
_geom_angle_publ_flag
N2 Cu1 N1 93.95(6) yes
N2 Cu1 O1 156.84(7) yes
N1 Cu1 O1 97.65(6) yes
N2 Cu1 O2 98.81(6) yes
N1 Cu1 O2 156.84(7) yes
O1 Cu1 O2 64.14(6) yes
N2 Cu1 Cl1 100.19(5) yes
N1 Cu1 Cl1 99.35(5) yes
O1 Cu1 Cl1 97.64(5) yes
O2 Cu1 Cl1 97.31(5) yes
C11 O1 Cu1 89.97(12) ?
C11 O2 Cu1 88.17(12) ?
H1W O1W H2W 107(3) ?
C5 N1 C1 117.98(16) ?
C5 N1 Cu1 125.05(13) ?
C1 N1 Cu1 116.93(13) ?
C6 N2 C10 117.69(16) ?
C6 N2 Cu1 125.13(12) ?
C10 N2 Cu1 117.08(12) ?
C5 N3 C6 132.74(16) ?
C5 N3 H3A 113.6 ?
C6 N3 H3A 113.6 ?
N1 C1 C2 123.2(2) ?
N1 C1 H1 118.4 ?
C2 C1 H1 118.4 ?
C1 C2 C3 118.6(2) ?
C1 C2 H2 120.7 ?
C3 C2 H2 120.7 ?
C4 C3 C2 119.48(18) ?
C4 C3 H3B 120.3 ?
C2 C3 H3B 120.3 ?
C3 C4 C5 119.52(19) ?
C3 C4 H4 120.2 ?
C5 C4 H4 120.2 ?
N1 C5 N3 121.39(16) ?
N1 C5 C4 121.23(17) ?
N3 C5 C4 117.39(17) ?
N2 C6 N3 121.31(16) ?
N2 C6 C7 121.70(16) ?
N3 C6 C7 117.00(16) ?
C8 C7 C6 119.45(18) ?
C8 C7 H7 120.3 ?
C6 C7 H7 120.3 ?
C7 C8 C9 119.21(19) ?
C7 C8 H8 120.4 ?
C9 C8 H8 120.4 ?
C10 C9 C8 118.17(18) ?
C10 C9 H9 120.9 ?
C8 C9 H9 120.9 ?
C9 C10 N2 123.76(18) ?
C9 C10 H10 118.1 ?
N2 C10 H10 118.1 ?
O1 C11 O2 117.7(2) yes
O1 C11 C12 118.7(2) yes
O2 C11 C12 123.6(2) yes
C13 C12 C11 114.5(2) ?
C13 C12 H12A 108.6 ?
C11 C12 H12A 108.6 ?
C13 C12 H12B 108.6 ?
C11 C12 H12B 108.6 ?
H12A C12 H12B 107.6 ?
C12 C13 H13A 109.5 ?
C12 C13 H13B 109.5 ?
H13A C13 H13B 109.5 ?
C12 C13 H13C 109.5 ?
H13A C13 H13C 109.5 ?
H13B C13 H13C 109.5 ?

loop_
_geom_bond_atom_site_label_1
_geom_bond_atom_site_label_2
_geom_bond_site_symmetry_2
_geom_bond_distance
_geom_bond_publ_flag
Cu1 N2 . 1.970(2) yes
Cu1 N1 . 1.972(2) yes
Cu1 O1 . 2.012(2) yes
Cu1 O2 . 2.0490(10) yes
Cu1 Cl1 . 2.4890(10) yes
O1 C11 . 1.258(3) yes
O2 C11 . 1.262(2) yes
O1W H1W . .80(4) ?
O1W H2W . .84(4) ?
N1 C5 . 1.341(2) ?
N1 C1 . 1.363(3) ?
N2 C6 . 1.338(2) ?
N2 C10 . 1.358(2) ?
N3 C5 . 1.373(2) ?
N3 C6 . 1.378(2) ?
N3 H3A . .8600 ?
C1 C2 . 1.366(3) ?
C1 H1 . .9300 ?
C2 C3 . 1.383(3) ?
C2 H2 . .9300 ?
C3 C4 . 1.367(3) ?
C3 H3B . .9300 ?
C4 C5 . 1.406(2) ?
C4 H4 . .9300 ?
C6 C7 . 1.400(3) ?
C7 C8 . 1.364(3) ?
C7 H7 . .9300 ?
C8 C9 . 1.399(3) ?
C8 H8 . .9300 ?
C9 C10 . 1.357(3) ?
C9 H9 . .9300 ?
C10 H10 . .9300 ?
C11 C12 . 1.508(3) ?
C12 C13 . 1.490(3) ?
C12 H12A . .9700 ?
C12 H12B . .9700 ?
C13 H13A . .9600 ?
C13 H13B . .9600 ?
C13 H13C . .9600 ?

loop_
_geom_hbond_atom_site_label_D
_geom_hbond_atom_site_label_H
_geom_hbond_atom_site_label_A
_geom_hbond_site_symmetry_A
_geom_hbond_distance_DH
_geom_hbond_distance_HA
_geom_hbond_distance_DA
_geom_hbond_angle_DHA
_geom_hbond_publ_flag
N3 H3A Cl1 2_655 0.86 2.34 3.170(2) 164 yes
O1W H2W O1 1_555 0.84(4) 2.04(4) 2.874(3) 173(4) yes
O1W H1W Cl1 2_554 0.81(4) 2.49(4) 3.294(2) 173(4) yes
C1 H1 O1 1_555 0.93 2.39 2.997(3) 122 yes
C10 H10 O2 1_555 0.93 2.43 3.048(3) 124 yes
C2 H2 O1W 2_544 0.93 2.59 3.478(3) 161 no
C3 H3B Cl1 1_545 0.93 2.80 3.680(2) 158 no

loop_
_geom_torsion_atom_site_label_1
_geom_torsion_atom_site_label_2
_geom_torsion_atom_site_label_3
_geom_torsion_atom_site_label_4
_geom_torsion
N2 Cu1 O1 C11 47.1(2)
N1 Cu1 O1 C11 166.45(13)
O2 Cu1 O1 C11 1.48(13)
Cl1 Cu1 O1 C11 -92.98(13)
N2 Cu1 O2 C11 -164.94(13)
N1 Cu1 O2 C11 -42.3(2)
O1 Cu1 O2 C11 -1.47(13)
Cl1 Cu1 O2 C11 93.50(13)
N2 Cu1 N1 C5 -5.34(17)
O1 Cu1 N1 C5 -165.24(16)
O2 Cu1 N1 C5 -128.86(18)
Cl1 Cu1 N1 C5 95.67(16)
N2 Cu1 N1 C1 176.97(16)
O1 Cu1 N1 C1 17.07(17)
O2 Cu1 N1 C1 53.5(2)
Cl1 Cu1 N1 C1 -82.02(16)
N1 Cu1 N2 C6 6.46(17)
O1 Cu1 N2 C6 126.51(18)
O2 Cu1 N2 C6 167.09(16)
Cl1 Cu1 N2 C6 -93.78(15)
N1 Cu1 N2 C10 -177.26(15)
O1 Cu1 N2 C10 -57.2(2)
O2 Cu1 N2 C10 -16.63(16)
Cl1 Cu1 N2 C10 82.50(15)
C5 N1 C1 C2 -0.2(3)
Cu1 N1 C1 C2 177.70(19)
N1 C1 C2 C3 0.6(4)
C1 C2 C3 C4 -0.4(4)
C2 C3 C4 C5 -0.2(3)
C1 N1 C5 N3 179.07(19)
Cu1 N1 C5 N3 1.4(3)
C1 N1 C5 C4 -0.5(3)
Cu1 N1 C5 C4 -178.17(15)
C6 N3 C5 N1 4.4(3)
C6 N3 C5 C4 -176.0(2)
C3 C4 C5 N1 0.7(3)
C3 C4 C5 N3 -178.9(2)
C10 N2 C6 N3 -179.91(18)
Cu1 N2 C6 N3 -3.7(3)
C10 N2 C6 C7 -0.3(3)
Cu1 N2 C6 C7 175.96(14)
C5 N3 C6 N2 -3.2(3)
C5 N3 C6 C7 177.2(2)
N2 C6 C7 C8 0.6(3)
N3 C6 C7 C8 -179.8(2)
C6 C7 C8 C9 -0.7(3)
C7 C8 C9 C10 0.6(4)
C8 C9 C10 N2 -0.4(4)
C6 N2 C10 C9 0.2(3)
Cu1 N2 C10 C9 -176.34(18)
Cu1 O1 C11 O2 -2.4(2)
Cu1 O1 C11 C12 178.88(19)
Cu1 O2 C11 O1 2.4(2)
Cu1 O2 C11 C12 -179.0(2)
O1 C11 C12 C13 -163.2(2)
O2 C11 C12 C13 18.2(3)
